data_7108975
loop_
_publ_author_name
'Anupa A. Kumbhar'
'Andrew T. Franks'
'Raymond J. Butcher'
'Katherine J. Franz'

_publ_section_title
;
 Light uncages a copper complex to induce nonapoptotic cell death
;
_journal_name_full Chem.Commun.
_journal_page_first 2460
_journal_paper_doi 10.1039/c3cc38927h
_journal_volume 49
_journal_year 2013
_chemical_formula_moiety 'C21 H20 Cl Cu N5 O3, 2(C2 H6 O)'
_chemical_formula_sum 'C25 H32 Cl Cu N5 O5'
_chemical_formula_weight 581.55
_chemical_name_common (CuCl(3GCage))
_chemical_name_systematic
;
?
;
_space_group_IT_number 2
_symmetry_cell_setting triclinic
_symmetry_space_group_name_Hall '-P 1'
_symmetry_space_group_name_H-M 'P -1'
_atom_sites_solution_hydrogens geom
_atom_sites_solution_primary direct
_atom_sites_solution_secondary difmap
_audit_creation_method SHELXL-97
_cell_angle_alpha 113.135(9)
_cell_angle_beta 99.670(8)
_cell_angle_gamma 98.548(7)
_cell_formula_units_Z 2
_cell_length_a 10.6787(10)
_cell_length_b 11.3255(9)
_cell_length_c 12.1898(12)
_cell_measurement_reflns_used 4683
_cell_measurement_temperature 123(2)
_cell_measurement_theta_max 75.8890
_cell_measurement_theta_min 4.0643
_cell_volume 1298.4(2)
_computing_cell_refinement
;
CrysAlisPro, Agilent Technologies,
Version 1.171.35.21 (release 20-01-2012 CrysAlis171 .NET)
(compiled Jan 23 2012,18:06:46)
;
_computing_data_collection
;
CrysAlisPro, Agilent Technologies,
Version 1.171.35.21 (release 20-01-2012 CrysAlis171 .NET)
(compiled Jan 23 2012,18:06:46)
;
_computing_data_reduction
;
CrysAlisPro, Agilent Technologies,
Version 1.171.35.21 (release 20-01-2012 CrysAlis171 .NET)
(compiled Jan 23 2012,18:06:46)
;
_computing_molecular_graphics 'SHELXTL (Sheldrick, 2008)'
_computing_publication_material 'SHELXTL (Sheldrick, 2008)'
_computing_structure_refinement 'SHELXL-97 (Sheldrick, 2008)'
_computing_structure_solution 'SHELXS-97 (Sheldrick, 2008)'
_diffrn_ambient_temperature 123(2)
_diffrn_detector_area_resol_mean 10.5081
_diffrn_measured_fraction_theta_full 0.998
_diffrn_measured_fraction_theta_max 0.956
_diffrn_measurement_device_type 'Xcalibur, Ruby, Gemini'
_diffrn_measurement_method '\w scans'
_diffrn_radiation_monochromator graphite
_diffrn_radiation_source 'Enhance (Cu) X-ray Source'
_diffrn_radiation_type CuK\a
_diffrn_radiation_wavelength 1.54184
_diffrn_reflns_av_R_equivalents 0.0256
_diffrn_reflns_av_sigmaI/netI 0.0286
_diffrn_reflns_limit_h_max 13
_diffrn_reflns_limit_h_min -11
_diffrn_reflns_limit_k_max 14
_diffrn_reflns_limit_k_min -14
_diffrn_reflns_limit_l_max 15
_diffrn_reflns_limit_l_min -13
_diffrn_reflns_number 8680
_diffrn_reflns_theta_full 67.50
_diffrn_reflns_theta_max 75.78
_diffrn_reflns_theta_min 4.07
_exptl_absorpt_coefficient_mu 2.520
_exptl_absorpt_correction_T_max 0.704
_exptl_absorpt_correction_T_min 0.419
_exptl_absorpt_correction_type analytical
_exptl_absorpt_process_details
;
CrysAlisPro, Agilent Technologies,
Version 1.171.35.21 (release 20-01-2012 CrysAlis171 .NET)
(compiled Jan 23 2012,18:06:46)
Analytical numeric absorption correction using a multifaceted crystal
model based on expressions derived by R.C. Clark & J.S. Reid.
(Clark, R. C. & Reid, J. S. (1995). Acta Cryst. A51, 887-897)
;
_exptl_crystal_colour green-blue
_exptl_crystal_density_diffrn 1.487
_exptl_crystal_density_method 'not measured'
_exptl_crystal_description prism
_exptl_crystal_F_000 606
_exptl_crystal_size_max 0.5440
_exptl_crystal_size_mid 0.3597
_exptl_crystal_size_min 0.1705
_platon_squeeze_details
;
There was one disordered ethanol molecule located on a center of
inversion which could not be modeled. It was removed using the
SQUEEZE routine contained in Platon [P. van der Sluis and A. L.
Spek, Acta Cryst. (1990). A46, 194-201]
;
_refine_diff_density_max 1.144
_refine_diff_density_min -0.579
_refine_diff_density_rms 0.114
_refine_ls_extinction_method none
_refine_ls_goodness_of_fit_ref 1.114
_refine_ls_hydrogen_treatment constr
_refine_ls_matrix_type full
_refine_ls_number_parameters 321
_refine_ls_number_reflns 5179
_refine_ls_number_restraints 3
_refine_ls_restrained_S_all 1.115
_refine_ls_R_factor_all 0.0651
_refine_ls_R_factor_gt 0.0611
_refine_ls_shift/su_max 0.001
_refine_ls_shift/su_mean 0.000
_refine_ls_structure_factor_coef Fsqd
_refine_ls_weighting_details 'calc w=1/[\s^2^(Fo^2^)+(0.1313P)^2^+0.5613P] where P=(Fo^2^+2Fc^2^)/3'
_refine_ls_weighting_scheme calc
_refine_ls_wR_factor_gt 0.1822
_refine_ls_wR_factor_ref 0.1876
_reflns_number_gt 4600
_reflns_number_total 5179
_reflns_threshold_expression >2sigma(I)
_cod_data_source_file c3cc38927h.txt
_cod_data_source_block shelxl
_cod_database_code 7108975

loop_
_symmetry_equiv_pos_as_xyz
'x, y, z'
'-x, -y, -z'

loop_
_atom_site_label
_atom_site_type_symbol
_atom_site_fract_x
_atom_site_fract_y
_atom_site_fract_z
_atom_site_U_iso_or_equiv
_atom_site_adp_type
_atom_site_occupancy
_atom_site_symmetry_multiplicity
_atom_site_calc_flag
_atom_site_refinement_flags
_atom_site_disorder_assembly
_atom_site_disorder_group
Cu Cu 0.59887(4) 0.37835(4) 0.77477(3) 0.03079(18) Uani 1 1 d . . .
Cl Cl 0.44377(7) 0.27015(7) 0.86381(6) 0.0359(2) Uani 1 1 d . . .
O1 O 0.4131(2) 0.2611(2) 0.41924(19) 0.0380(5) Uani 1 1 d . . .
O2 O 0.1534(3) 0.4595(4) 0.3308(3) 0.0618(7) Uani 1 1 d . . .
O3 O 0.2624(2) 0.6053(3) 0.5130(3) 0.0525(6) Uani 1 1 d . . .
N1 N 0.6393(2) 0.2200(2) 0.6430(2) 0.0311(5) Uani 1 1 d . . .
N2 N 0.4769(2) 0.3696(2) 0.6307(2) 0.0300(5) Uani 1 1 d . . .
N3 N 0.6183(2) 0.5742(2) 0.8747(2) 0.0313(5) Uani 1 1 d . . .
H3B H 0.5767 0.5822 0.9375 0.038 Uiso 1 1 calc R . .
N4 N 0.7469(2) 0.4147(3) 0.9235(2) 0.0350(5) Uani 1 1 d . . .
N5 N 0.1946(3) 0.4951(3) 0.4419(3) 0.0445(7) Uani 1 1 d . . .
C1 C 0.7230(3) 0.1454(3) 0.6552(3) 0.0360(6) Uani 1 1 d . . .
H1A H 0.7747 0.1669 0.7350 0.043 Uiso 1 1 calc R . .
C2 C 0.7364(3) 0.0379(3) 0.5552(3) 0.0404(7) Uani 1 1 d . . .
H2A H 0.7944 -0.0145 0.5669 0.048 Uiso 1 1 calc R . .
C3 C 0.6638(3) 0.0082(3) 0.4377(3) 0.0398(7) Uani 1 1 d . . .
H3A H 0.6718 -0.0643 0.3677 0.048 Uiso 1 1 calc R . .
C4 C 0.5793(3) 0.0869(3) 0.4249(3) 0.0369(6) Uani 1 1 d . . .
H4A H 0.5293 0.0699 0.3458 0.044 Uiso 1 1 calc R . .
C5 C 0.5690(3) 0.1908(3) 0.5296(3) 0.0320(6) Uani 1 1 d . . .
C6 C 0.4782(3) 0.2786(3) 0.5220(3) 0.0311(5) Uani 1 1 d . . .
C7 C 0.3933(3) 0.4596(3) 0.6250(3) 0.0309(5) Uani 1 1 d . . .
H7A H 0.4152 0.4949 0.5653 0.037 Uiso 1 1 calc R . .
C8 C 0.2488(3) 0.3861(3) 0.5792(3) 0.0331(6) Uani 1 1 d . . .
C9 C 0.1574(3) 0.4011(3) 0.4927(3) 0.0371(6) Uani 1 1 d . . .
C10 C 0.0273(3) 0.3314(4) 0.4501(3) 0.0463(7) Uani 1 1 d . . .
H10A H -0.0312 0.3428 0.3891 0.056 Uiso 1 1 calc R . .
C11 C -0.0151(3) 0.2455(4) 0.4979(4) 0.0508(8) Uani 1 1 d . . .
H11A H -0.1043 0.1992 0.4721 0.061 Uiso 1 1 calc R . .
C12 C 0.0722(3) 0.2267(3) 0.5836(3) 0.0441(7) Uani 1 1 d . . .
H12A H 0.0430 0.1662 0.6153 0.053 Uiso 1 1 calc R . .
C13 C 0.2035(3) 0.2964(3) 0.6239(3) 0.0375(6) Uani 1 1 d . . .
H13A H 0.2625 0.2821 0.6825 0.045 Uiso 1 1 calc R . .
C14 C 0.4154(3) 0.5765(3) 0.7507(3) 0.0364(6) Uani 1 1 d . . .
H14A H 0.3670 0.6412 0.7407 0.044 Uiso 1 1 calc R . .
H14B H 0.3799 0.5445 0.8066 0.044 Uiso 1 1 calc R . .
C15 C 0.5595(3) 0.6453(3) 0.8089(3) 0.0363(6) Uani 1 1 d . . .
H15A H 0.6048 0.6451 0.7444 0.044 Uiso 1 1 calc R . .
H15B H 0.5686 0.7382 0.8672 0.044 Uiso 1 1 calc R . .
C16 C 0.7585(3) 0.6323(3) 0.9339(3) 0.0350(6) Uani 1 1 d . . .
H16A H 0.7717 0.7226 0.9994 0.042 Uiso 1 1 calc R . .
H16B H 0.8065 0.6376 0.8725 0.042 Uiso 1 1 calc R . .
C17 C 0.8070(3) 0.5438(3) 0.9879(3) 0.0333(6) Uani 1 1 d . . .
C18 C 0.9023(3) 0.5900(3) 1.0967(3) 0.0418(7) Uani 1 1 d . . .
H18A H 0.9439 0.6814 1.1398 0.050 Uiso 1 1 calc R . .
C19 C 0.9364(3) 0.5016(4) 1.1419(3) 0.0465(8) Uani 1 1 d . . .
H19A H 1.0021 0.5312 1.2161 0.056 Uiso 1 1 calc R . .
C20 C 0.8733(3) 0.3697(4) 1.0771(3) 0.0468(8) Uani 1 1 d . . .
H20A H 0.8948 0.3072 1.1066 0.056 Uiso 1 1 calc R . .
C21 C 0.7787(3) 0.3293(3) 0.9691(3) 0.0404(7) Uani 1 1 d . . .
H21A H 0.7348 0.2385 0.9255 0.048 Uiso 1 1 calc R . .
O11S O 0.0220(6) -0.0957(7) 0.1739(6) 0.0459(8) Uani 0.371(4) 1 d PD A 1
H11D H 0.0968 -0.0446 0.2070 0.069 Uiso 0.371(4) 1 calc PR A 1
C11S C -0.065(2) -0.0321(14) 0.2113(14) 0.124(5) Uani 0.371(4) 1 d PD A 1
H11B H -0.0311 0.0255 0.3006 0.149 Uiso 0.371(4) 1 calc PR A 1
H11C H -0.1442 -0.0970 0.2008 0.149 Uiso 0.371(4) 1 calc PR A 1
C12S C -0.106(2) 0.056(2) 0.145(2) 0.115(4) Uani 0.371(4) 1 d PD A 1
H12B H -0.1930 0.0687 0.1527 0.173 Uiso 0.371(4) 1 calc PR A 1
H12C H -0.1064 0.0117 0.0577 0.173 Uiso 0.371(4) 1 calc PR A 1
H12D H -0.0427 0.1418 0.1835 0.173 Uiso 0.371(4) 1 calc PR A 1
O21S O 0.2645(4) 0.0518(4) 0.2035(4) 0.0459(8) Uani 0.629(4) 1 d PD A 2
H21D H 0.3180 0.1147 0.2644 0.069 Uiso 0.629(4) 1 calc PR A 2
C21S C 0.1613(15) 0.0838(8) 0.1834(9) 0.124(5) Uani 0.629(4) 1 d PD A 2
H21B H 0.1571 0.1081 0.1134 0.149 Uiso 0.629(4) 1 calc PR A 2
H21C H 0.1599 0.1629 0.2566 0.149 Uiso 0.629(4) 1 calc PR A 2
C22S C 0.0340(12) -0.0315(15) 0.1519(13) 0.115(4) Uani 0.629(4) 1 d PD A 2
H22A H -0.0435 0.0052 0.1546 0.173 Uiso 0.629(4) 1 calc PR A 2
H22B H 0.0454 -0.0682 0.2126 0.173 Uiso 0.629(4) 1 calc PR A 2
H22C H 0.0229 -0.1016 0.0694 0.173 Uiso 0.629(4) 1 calc PR A 2

loop_
_atom_site_aniso_label
_atom_site_aniso_U_11
_atom_site_aniso_U_22
_atom_site_aniso_U_33
_atom_site_aniso_U_23
_atom_site_aniso_U_13
_atom_site_aniso_U_12
Cu 0.0348(3) 0.0273(3) 0.0263(3) 0.00890(18) 0.00218(18) 0.00954(18)
Cl 0.0409(4) 0.0344(4) 0.0281(4) 0.0103(3) 0.0085(3) 0.0062(3)
O1 0.0396(11) 0.0411(11) 0.0272(10) 0.0099(8) 0.0022(8) 0.0126(9)
O2 0.0669(17) 0.094(2) 0.0467(14) 0.0449(15) 0.0164(13) 0.0370(16)
O3 0.0384(12) 0.0596(16) 0.0728(17) 0.0440(14) 0.0091(12) 0.0109(11)
N1 0.0334(11) 0.0240(10) 0.0305(11) 0.0077(9) 0.0053(9) 0.0058(8)
N2 0.0316(11) 0.0300(11) 0.0272(11) 0.0108(9) 0.0058(9) 0.0099(9)
N3 0.0338(12) 0.0286(11) 0.0282(11) 0.0088(9) 0.0063(9) 0.0088(9)
N4 0.0369(12) 0.0367(12) 0.0297(12) 0.0132(10) 0.0057(10) 0.0102(10)
N5 0.0356(13) 0.0650(19) 0.0507(16) 0.0368(15) 0.0145(12) 0.0245(13)
C1 0.0327(13) 0.0324(13) 0.0399(15) 0.0141(12) 0.0035(11) 0.0092(11)
C2 0.0358(14) 0.0290(13) 0.0523(18) 0.0135(13) 0.0097(13) 0.0086(11)
C3 0.0358(14) 0.0262(13) 0.0433(17) 0.0020(12) 0.0078(12) 0.0051(11)
C4 0.0345(14) 0.0319(14) 0.0337(14) 0.0054(12) 0.0055(11) 0.0055(11)
C5 0.0298(12) 0.0270(12) 0.0331(14) 0.0085(11) 0.0052(10) 0.0048(10)
C6 0.0287(12) 0.0305(13) 0.0297(13) 0.0112(11) 0.0029(10) 0.0046(10)
C7 0.0324(13) 0.0332(13) 0.0279(13) 0.0134(11) 0.0053(10) 0.0121(11)
C8 0.0352(14) 0.0337(13) 0.0303(14) 0.0116(11) 0.0099(11) 0.0116(11)
C9 0.0341(14) 0.0457(16) 0.0376(15) 0.0212(13) 0.0099(12) 0.0162(12)
C10 0.0347(15) 0.060(2) 0.0443(18) 0.0237(16) 0.0049(13) 0.0153(14)
C11 0.0316(15) 0.061(2) 0.055(2) 0.0236(18) 0.0067(14) 0.0042(14)
C12 0.0426(16) 0.0433(16) 0.0456(18) 0.0203(14) 0.0099(14) 0.0051(13)
C13 0.0407(15) 0.0373(14) 0.0366(15) 0.0165(12) 0.0093(12) 0.0135(12)
C14 0.0394(15) 0.0331(14) 0.0348(15) 0.0110(12) 0.0069(12) 0.0162(12)
C15 0.0414(15) 0.0272(12) 0.0353(15) 0.0102(11) 0.0035(12) 0.0098(11)
C16 0.0341(14) 0.0323(13) 0.0317(14) 0.0088(11) 0.0043(11) 0.0064(11)
C17 0.0302(12) 0.0361(14) 0.0313(14) 0.0106(11) 0.0083(11) 0.0111(11)
C18 0.0374(14) 0.0436(16) 0.0350(15) 0.0079(13) 0.0048(12) 0.0131(12)
C19 0.0401(16) 0.060(2) 0.0349(16) 0.0156(15) 0.0012(13) 0.0205(15)
C20 0.0513(18) 0.056(2) 0.0399(17) 0.0251(15) 0.0085(14) 0.0224(15)
C21 0.0439(16) 0.0409(15) 0.0386(16) 0.0194(13) 0.0074(13) 0.0136(13)
O11S 0.0416(16) 0.0381(16) 0.0383(17) 0.0087(13) -0.0102(13) -0.0026(13)
C11S 0.246(15) 0.043(4) 0.056(4) 0.006(3) 0.033(6) 0.003(6)
C12S 0.106(7) 0.129(9) 0.112(8) 0.069(8) -0.004(6) 0.016(6)
O21S 0.0416(16) 0.0381(16) 0.0383(17) 0.0087(13) -0.0102(13) -0.0026(13)
C21S 0.246(15) 0.043(4) 0.056(4) 0.006(3) 0.033(6) 0.003(6)
C22S 0.106(7) 0.129(9) 0.112(8) 0.069(8) -0.004(6) 0.016(6)

loop_
_atom_type_symbol
_atom_type_description
_atom_type_scat_dispersion_real
_atom_type_scat_dispersion_imag
_atom_type_scat_source
C C 0.0181 0.0091 'International Tables Vol C Tables 4.2.6.8 and 6.1.1.4'
H H 0.0000 0.0000 'International Tables Vol C Tables 4.2.6.8 and 6.1.1.4'
N N 0.0311 0.0180 'International Tables Vol C Tables 4.2.6.8 and 6.1.1.4'
O O 0.0492 0.0322 'International Tables Vol C Tables 4.2.6.8 and 6.1.1.4'
Cl Cl 0.3639 0.7018 'International Tables Vol C Tables 4.2.6.8 and 6.1.1.4'
Cu Cu -1.9646 0.5888 'International Tables Vol C Tables 4.2.6.8 and 6.1.1.4'

loop_
_geom_angle_atom_site_label_1
_geom_angle_atom_site_label_2
_geom_angle_atom_site_label_3
_geom_angle
N2 Cu N3 94.20(10)
N2 Cu N1 81.81(10)
N3 Cu N1 153.48(10)
N2 Cu N4 169.91(10)
N3 Cu N4 79.59(10)
N1 Cu N4 100.17(10)
N2 Cu Cl 100.90(7)
N3 Cu Cl 103.65(7)
N1 Cu Cl 102.85(7)
N4 Cu Cl 88.36(7)
C5 N1 C1 118.4(2)
C5 N1 Cu 111.95(18)
C1 N1 Cu 129.6(2)
C6 N2 C7 114.5(2)
C6 N2 Cu 116.57(19)
C7 N2 Cu 128.57(18)
C16 N3 C15 113.0(2)
C16 N3 Cu 106.81(17)
C15 N3 Cu 116.50(17)
C16 N3 H3B 106.6
C15 N3 H3B 106.6
Cu N3 H3B 106.6
C21 N4 C17 118.6(3)
C21 N4 Cu 128.0(2)
C17 N4 Cu 113.0(2)
O3 N5 O2 123.9(3)
O3 N5 C9 118.3(3)
O2 N5 C9 117.8(3)
N1 C1 C2 122.2(3)
N1 C1 H1A 118.9
C2 C1 H1A 118.9
C1 C2 C3 119.2(3)
C1 C2 H2A 120.4
C3 C2 H2A 120.4
C2 C3 C4 118.5(3)
C2 C3 H3A 120.8
C4 C3 H3A 120.8
C5 C4 C3 119.0(3)
C5 C4 H4A 120.5
C3 C4 H4A 120.5
N1 C5 C4 122.6(3)
N1 C5 C6 115.8(2)
C4 C5 C6 121.5(3)
O1 C6 N2 126.5(3)
O1 C6 C5 119.8(3)
N2 C6 C5 113.7(2)
N2 C7 C8 110.6(2)
N2 C7 C14 111.6(2)
C8 C7 C14 109.4(2)
N2 C7 H7A 108.4
C8 C7 H7A 108.4
C14 C7 H7A 108.4
C9 C8 C13 116.5(3)
C9 C8 C7 124.2(3)
C13 C8 C7 119.3(3)
C10 C9 C8 123.4(3)
C10 C9 N5 115.9(3)
C8 C9 N5 120.7(3)
C11 C10 C9 118.8(3)
C11 C10 H10A 120.6
C9 C10 H10A 120.6
C10 C11 C12 119.9(3)
C10 C11 H11A 120.0
C12 C11 H11A 120.0
C11 C12 C13 120.5(3)
C11 C12 H12A 119.8
C13 C12 H12A 119.8
C8 C13 C12 120.9(3)
C8 C13 H13A 119.5
C12 C13 H13A 119.5
C15 C14 C7 112.4(2)
C15 C14 H14A 109.1
C7 C14 H14A 109.1
C15 C14 H14B 109.1
C7 C14 H14B 109.1
H14A C14 H14B 107.9
N3 C15 C14 108.6(2)
N3 C15 H15A 110.0
C14 C15 H15A 110.0
N3 C15 H15B 110.0
C14 C15 H15B 110.0
H15A C15 H15B 108.3
N3 C16 C17 107.0(2)
N3 C16 H16A 110.3
C17 C16 H16A 110.3
N3 C16 H16B 110.3
C17 C16 H16B 110.3
H16A C16 H16B 108.6
N4 C17 C18 122.0(3)
N4 C17 C16 114.6(2)
C18 C17 C16 123.4(3)
C17 C18 C19 119.2(3)
C17 C18 H18A 120.4
C19 C18 H18A 120.4
C20 C19 C18 118.8(3)
C20 C19 H19A 120.6
C18 C19 H19A 120.6
C19 C20 C21 119.4(3)
C19 C20 H20A 120.3
C21 C20 H20A 120.3
N4 C21 C20 122.0(3)
N4 C21 H21A 119.0
C20 C21 H21A 119.0
O11S C11S C12S 116.1(16)
O11S C11S H11B 108.3
C12S C11S H11B 108.3
O11S C11S H11C 108.3
C12S C11S H11C 108.3
H11B C11S H11C 107.4
C21S O21S H21D 109.5
O21S C21S C22S 113.2(9)
O21S C21S H21B 108.9
C22S C21S H21B 108.9
O21S C21S H21C 108.9
C22S C21S H21C 108.9
H21B C21S H21C 107.7
C21S C22S H22A 109.5
C21S C22S H22B 109.5
H22A C22S H22B 109.5
C21S C22S H22C 109.5
H22A C22S H22C 109.5
H22B C22S H22C 109.5

loop_
_geom_bond_atom_site_label_1
_geom_bond_atom_site_label_2
_geom_bond_distance
Cu N2 1.961(2)
Cu N3 2.025(2)
Cu N1 2.045(2)
Cu N4 2.053(3)
Cu Cl 2.5433(8)
O1 C6 1.251(4)
O2 N5 1.228(4)
O3 N5 1.227(4)
N1 C5 1.342(4)
N1 C1 1.347(4)
N2 C6 1.325(4)
N2 C7 1.466(3)
N3 C16 1.472(4)
N3 C15 1.474(4)
N3 H3B 0.9300
N4 C21 1.347(4)
N4 C17 1.348(4)
N5 C9 1.466(4)
C1 C2 1.391(4)
C1 H1A 0.9500
C2 C3 1.391(5)
C2 H2A 0.9500
C3 C4 1.391(4)
C3 H3A 0.9500
C4 C5 1.389(4)
C4 H4A 0.9500
C5 C6 1.505(4)
C7 C8 1.532(4)
C7 C14 1.532(4)
C7 H7A 1.0000
C8 C9 1.392(4)
C8 C13 1.394(4)
C9 C10 1.390(5)
C10 C11 1.377(5)
C10 H10A 0.9500
C11 C12 1.382(5)
C11 H11A 0.9500
C12 C13 1.402(5)
C12 H12A 0.9500
C13 H13A 0.9500
C14 C15 1.524(4)
C14 H14A 0.9900
C14 H14B 0.9900
C15 H15A 0.9900
C15 H15B 0.9900
C16 C17 1.505(4)
C16 H16A 0.9900
C16 H16B 0.9900
C17 C18 1.382(4)
C18 C19 1.383(5)
C18 H18A 0.9500
C19 C20 1.380(6)
C19 H19A 0.9500
C20 C21 1.381(5)
C20 H20A 0.9500
C21 H21A 0.9500
O11S C11S 1.292(19)
O11S H11D 0.8400
C11S C12S 1.573(19)
C11S H11B 0.9900
C11S H11C 0.9900
C12S H12B 0.9800
C12S H12C 0.9800
C12S H12D 0.9800
O21S C21S 1.227(15)
O21S H21D 0.8400
C21S C22S 1.614(16)
C21S H21B 0.9900
C21S H21C 0.9900
C22S H22A 0.9800
C22S H22B 0.9800
C22S H22C 0.9800

loop_
_geom_hbond_atom_site_label_D
_geom_hbond_atom_site_label_H
_geom_hbond_atom_site_label_A
_geom_hbond_distance_DH
_geom_hbond_distance_HA
_geom_hbond_distance_DA
_geom_hbond_angle_DHA
_geom_hbond_site_symmetry_A
N3 H3B Cl 0.93 2.41 3.218(2) 145.0 2_667
O21S H21D O1 0.84 1.93 2.762(4) 169.0 .
C15 H15A O1 0.99 2.60 3.383(4) 136.5 2_666
C16 H16B O2 0.99 2.43 3.324(4) 150.4 2_666
C18 H18A O11S 0.95 2.38 3.286(8) 158.9 1_666

loop_
_geom_torsion_atom_site_label_1
_geom_torsion_atom_site_label_2
_geom_torsion_atom_site_label_3
_geom_torsion_atom_site_label_4
_geom_torsion
N2 Cu N1 C5 1.06(19)
N3 Cu N1 C5 -81.9(3)
N4 Cu N1 C5 -168.92(19)
Cl Cu N1 C5 100.45(18)
N2 Cu N1 C1 -178.9(3)
N3 Cu N1 C1 98.1(3)
N4 Cu N1 C1 11.1(3)
Cl Cu N1 C1 -79.5(2)
N3 Cu N2 C6 150.9(2)
N1 Cu N2 C6 -2.8(2)
N4 Cu N2 C6 99.3(6)
Cl Cu N2 C6 -104.4(2)
N3 Cu N2 C7 -21.9(2)
N1 Cu N2 C7 -175.5(2)
N4 Cu N2 C7 -73.5(6)
Cl Cu N2 C7 82.9(2)
N2 Cu N3 C16 -136.23(18)
N1 Cu N3 C16 -56.2(3)
N4 Cu N3 C16 35.76(18)
Cl Cu N3 C16 121.48(17)
N2 Cu N3 C15 -8.8(2)
N1 Cu N3 C15 71.2(3)
N4 Cu N3 C15 163.1(2)
Cl Cu N3 C15 -111.1(2)
N2 Cu N4 C21 -153.9(5)
N3 Cu N4 C21 153.5(3)
N1 Cu N4 C21 -53.4(3)
Cl Cu N4 C21 49.3(3)
N2 Cu N4 C17 33.9(7)
N3 Cu N4 C17 -18.6(2)
N1 Cu N4 C17 134.4(2)
Cl Cu N4 C17 -122.8(2)
C5 N1 C1 C2 -1.6(4)
Cu N1 C1 C2 178.4(2)
N1 C1 C2 C3 1.9(5)
C1 C2 C3 C4 -0.5(5)
C2 C3 C4 C5 -0.9(4)
C1 N1 C5 C4 0.1(4)
Cu N1 C5 C4 -179.9(2)
C1 N1 C5 C6 -179.5(2)
Cu N1 C5 C6 0.6(3)
C3 C4 C5 N1 1.2(4)
C3 C4 C5 C6 -179.3(3)
C7 N2 C6 O1 -2.6(4)
Cu N2 C6 O1 -176.4(2)
C7 N2 C6 C5 177.5(2)
Cu N2 C6 C5 3.7(3)
N1 C5 C6 O1 177.3(3)
C4 C5 C6 O1 -2.3(4)
N1 C5 C6 N2 -2.8(3)
C4 C5 C6 N2 177.6(3)
C6 N2 C7 C8 68.4(3)
Cu N2 C7 C8 -118.7(2)
C6 N2 C7 C14 -169.6(2)
Cu N2 C7 C14 3.3(3)
N2 C7 C8 C9 -136.4(3)
C14 C7 C8 C9 100.4(3)
N2 C7 C8 C13 42.6(3)
C14 C7 C8 C13 -80.6(3)
C13 C8 C9 C10 -0.5(5)
C7 C8 C9 C10 178.5(3)
C13 C8 C9 N5 178.7(3)
C7 C8 C9 N5 -2.2(5)
O3 N5 C9 C10 135.1(3)
O2 N5 C9 C10 -43.2(4)
O3 N5 C9 C8 -44.2(4)
O2 N5 C9 C8 137.5(3)
C8 C9 C10 C11 1.9(5)
N5 C9 C10 C11 -177.4(3)
C9 C10 C11 C12 -2.1(6)
C10 C11 C12 C13 1.1(6)
C9 C8 C13 C12 -0.6(4)
C7 C8 C13 C12 -179.6(3)
C11 C12 C13 C8 0.3(5)
N2 C7 C14 C15 50.9(3)
C8 C7 C14 C15 173.5(2)
C16 N3 C15 C14 179.6(2)
Cu N3 C15 C14 55.3(3)
C7 C14 C15 N3 -84.6(3)
C15 N3 C16 C17 -175.5(2)
Cu N3 C16 C17 -46.1(2)
C21 N4 C17 C18 1.9(4)
Cu N4 C17 C18 174.9(2)
C21 N4 C17 C16 -176.2(3)
Cu N4 C17 C16 -3.2(3)
N3 C16 C17 N4 32.8(3)
N3 C16 C17 C18 -145.2(3)
N4 C17 C18 C19 -0.7(5)
C16 C17 C18 C19 177.2(3)
C17 C18 C19 C20 -0.4(5)
C18 C19 C20 C21 0.3(5)
C17 N4 C21 C20 -2.0(5)
Cu N4 C21 C20 -173.8(2)
C19 C20 C21 N4 0.9(5)

loop_
_platon_squeeze_void_nr
_platon_squeeze_void_average_x
_platon_squeeze_void_average_y
_platon_squeeze_void_average_z
_platon_squeeze_void_volume
_platon_squeeze_void_count_electrons
_platon_squeeze_void_content
1 0.500 1.000 0.500 71 22 ' '
